data_7034667
loop_
_publ_author_name
'Ren, Wei-Jian'
'Wang, Jing-Quan'
'Huang, Ya-Xi'
'Sun, Zhi-Mei'
'Pan, Yuanming'
'Mi, Jin-Xiao'

_publ_section_title
;
 Synthesis and characterization of mixed-valence manganese fluorophosphate
 and analogues with clathrate-like structures:
 Mn(III)6F12(PO3(OH))8[Na8(Kx(H3O)4-x(H2O)2)M(IV)(OH)6] (M(IV) = Mn, Ti,
 Ge).
;
_journal_issue 17
_journal_name_full 'Dalton transactions (Cambridge, England : 2003)'
_journal_page_first 7960
_journal_page_last 7966
_journal_paper_doi 10.1039/c5dt00646e
_journal_volume 44
_journal_year 2015
_chemical_formula_sum 'F12 Ge H21.62 K2.79 Mn6 Na8 O41.21 P8'
_chemical_formula_weight 1852.21
_chemical_name_systematic
;
 ?
;
_space_group_crystal_system cubic
_space_group_IT_number 202
_space_group_name_Hall '-F 2 2 3'
_space_group_name_H-M_alt 'F m -3'
_symmetry_space_group_name_Hall '-F 2 2 3'
_symmetry_space_group_name_H-M 'F m -3'
_atom_sites_solution_primary direct
_atom_sites_solution_secondary difmap
_audit_creation_method SHELXL-2013
_cell_angle_alpha 90
_cell_angle_beta 90
_cell_angle_gamma 90
_cell_formula_units_Z 4
_cell_length_a 15.981(7)
_cell_length_b 15.981(7)
_cell_length_c 15.981(7)
_cell_measurement_reflns_used 6452
_cell_measurement_temperature 173(2)
_cell_measurement_theta_max 28.754
_cell_measurement_theta_min 2.207
_cell_volume 4081(3)
_computing_cell_refinement 'SAINT (Bruker, 2001)'
_computing_data_collection 'SMART (Bruker, 2001)'
_computing_data_reduction 'SAINT (Bruker, 2001)'
_computing_molecular_graphics 'DIAMOND (Brandenburg, 2011) & ATOMS (Dowty, 2004)'
_computing_publication_material 'SHELXL-2013 (Sheldrick, 2013)'
_computing_structure_refinement 'SHELXL-2013 (Sheldrick, 2013)'
_computing_structure_solution 'SHELXL-2013 (Sheldrick, 2013)'
_diffrn_ambient_temperature 173(2)
_diffrn_measured_fraction_theta_full 0.997
_diffrn_measured_fraction_theta_max 0.978
_diffrn_measurement_device_type 'Bruker SMART APEX CCD area-detector diffractometer'
_diffrn_measurement_method '1800 images,\f = 0, 90, 180\%, \c = 54.74\%, \D\w=0.3\%, Exp time: 15 s.'
_diffrn_radiation_type MoK\a
_diffrn_radiation_wavelength 0.71073
_diffrn_reflns_av_R_equivalents 0.0480
_diffrn_reflns_av_unetI/netI 0.0217
_diffrn_reflns_Laue_measured_fraction_full 0.997
_diffrn_reflns_Laue_measured_fraction_max 0.978
_diffrn_reflns_limit_h_max 21
_diffrn_reflns_limit_h_min -21
_diffrn_reflns_limit_k_max 9
_diffrn_reflns_limit_k_min -21
_diffrn_reflns_limit_l_max 20
_diffrn_reflns_limit_l_min -20
_diffrn_reflns_number 6452
_diffrn_reflns_point_group_measured_fraction_full 0.997
_diffrn_reflns_point_group_measured_fraction_max 0.978
_diffrn_reflns_theta_full 25.242
_diffrn_reflns_theta_max 28.754
_diffrn_reflns_theta_min 2.207
_diffrn_source 'fine-focus sealed tube'
_exptl_absorpt_coefficient_mu 3.392
_exptl_absorpt_correction_type multi-scan
_exptl_absorpt_process_details 'SADABS (Bruker, 2001)'
_exptl_crystal_colour rosy-red
_exptl_crystal_density_diffrn 3.014
_exptl_crystal_description Octahedra
_exptl_crystal_F_000 3609
_exptl_crystal_size_max 0.300
_exptl_crystal_size_mid 0.300
_exptl_crystal_size_min 0.300
_exptl_transmission_factor_max 1.000
_exptl_transmission_factor_min 0.820
_refine_diff_density_max 1.317
_refine_diff_density_min -0.949
_refine_diff_density_rms 0.123
_refine_ls_extinction_coef 0.00035(10)
_refine_ls_extinction_expression Fc^*^=kFc[1+0.001xFc^2^\l^3^/sin(2\q)]^-1/4^
_refine_ls_extinction_method SHELXL
_refine_ls_goodness_of_fit_ref 1.100
_refine_ls_hydrogen_treatment undef
_refine_ls_matrix_type full
_refine_ls_number_parameters 55
_refine_ls_number_reflns 493
_refine_ls_number_restraints 19
_refine_ls_restrained_S_all 1.093
_refine_ls_R_factor_all 0.0493
_refine_ls_R_factor_gt 0.0421
_refine_ls_shift/su_max 0.005
_refine_ls_shift/su_mean 0.000
_refine_ls_structure_factor_coef Fsqd
_refine_ls_weighting_details
;
 w=1/[\s^2^(Fo^2^)+(0.0648P)^2^+45.4995P]
 where P=(Fo^2^+2Fc^2^)/3
;
_refine_ls_weighting_scheme calc
_refine_ls_wR_factor_gt 0.1162
_refine_ls_wR_factor_ref 0.1212
_reflns_Friedel_coverage 0.000
_reflns_number_gt 424
_reflns_number_total 493
_reflns_threshold_expression 'I > 2\s(I)'
_cod_data_source_file c5dt00646e1.cif
_cod_data_source_block RWJGE
_cod_depositor_comments 'Adding full bibliography for 7034667--7034669.cif.'
_cod_original_cell_volume 4082(6)
_cod_database_code 7034667
_shelx_space_group_comment
;
The symmetry employed for this shelxl refinement is uniquely defined
by the following loop, which should always be used as a source of
symmetry information in preference to the above space-group names.
They are only intended as comments.
;
_shelx_estimated_absorpt_t_min 0.429
_shelx_estimated_absorpt_t_max 0.429
_shelxl_version_number 2013-2

loop_
_space_group_symop_operation_xyz
'x, y, z'
'-x, -y, z'
'-x, y, -z'
'x, -y, -z'
'z, x, y'
'z, -x, -y'
'-z, -x, y'
'-z, x, -y'
'y, z, x'
'-y, z, -x'
'y, -z, -x'
'-y, -z, x'
'x, y+1/2, z+1/2'
'-x, -y+1/2, z+1/2'
'-x, y+1/2, -z+1/2'
'x, -y+1/2, -z+1/2'
'z, x+1/2, y+1/2'
'z, -x+1/2, -y+1/2'
'-z, -x+1/2, y+1/2'
'-z, x+1/2, -y+1/2'
'y, z+1/2, x+1/2'
'-y, z+1/2, -x+1/2'
'y, -z+1/2, -x+1/2'
'-y, -z+1/2, x+1/2'
'x+1/2, y, z+1/2'
'-x+1/2, -y, z+1/2'
'-x+1/2, y, -z+1/2'
'x+1/2, -y, -z+1/2'
'z+1/2, x, y+1/2'
'z+1/2, -x, -y+1/2'
'-z+1/2, -x, y+1/2'
'-z+1/2, x, -y+1/2'
'y+1/2, z, x+1/2'
'-y+1/2, z, -x+1/2'
'y+1/2, -z, -x+1/2'
'-y+1/2, -z, x+1/2'
'x+1/2, y+1/2, z'
'-x+1/2, -y+1/2, z'
'-x+1/2, y+1/2, -z'
'x+1/2, -y+1/2, -z'
'z+1/2, x+1/2, y'
'z+1/2, -x+1/2, -y'
'-z+1/2, -x+1/2, y'
'-z+1/2, x+1/2, -y'
'y+1/2, z+1/2, x'
'-y+1/2, z+1/2, -x'
'y+1/2, -z+1/2, -x'
'-y+1/2, -z+1/2, x'
'-x, -y, -z'
'x, y, -z'
'x, -y, z'
'-x, y, z'
'-z, -x, -y'
'-z, x, y'
'z, x, -y'
'z, -x, y'
'-y, -z, -x'
'y, -z, x'
'-y, z, x'
'y, z, -x'
'-x, -y+1/2, -z+1/2'
'x, y+1/2, -z+1/2'
'x, -y+1/2, z+1/2'
'-x, y+1/2, z+1/2'
'-z, -x+1/2, -y+1/2'
'-z, x+1/2, y+1/2'
'z, x+1/2, -y+1/2'
'z, -x+1/2, y+1/2'
'-y, -z+1/2, -x+1/2'
'y, -z+1/2, x+1/2'
'-y, z+1/2, x+1/2'
'y, z+1/2, -x+1/2'
'-x+1/2, -y, -z+1/2'
'x+1/2, y, -z+1/2'
'x+1/2, -y, z+1/2'
'-x+1/2, y, z+1/2'
'-z+1/2, -x, -y+1/2'
'-z+1/2, x, y+1/2'
'z+1/2, x, -y+1/2'
'z+1/2, -x, y+1/2'
'-y+1/2, -z, -x+1/2'
'y+1/2, -z, x+1/2'
'-y+1/2, z, x+1/2'
'y+1/2, z, -x+1/2'
'-x+1/2, -y+1/2, -z'
'x+1/2, y+1/2, -z'
'x+1/2, -y+1/2, z'
'-x+1/2, y+1/2, z'
'-z+1/2, -x+1/2, -y'
'-z+1/2, x+1/2, y'
'z+1/2, x+1/2, -y'
'z+1/2, -x+1/2, y'
'-y+1/2, -z+1/2, -x'
'y+1/2, -z+1/2, x'
'-y+1/2, z+1/2, x'
'y+1/2, z+1/2, -x'

loop_
_atom_site_label
_atom_site_type_symbol
_atom_site_fract_x
_atom_site_fract_y
_atom_site_fract_z
_atom_site_U_iso_or_equiv
_atom_site_adp_type
_atom_site_occupancy
_atom_site_site_symmetry_order
_atom_site_calc_flag
_atom_site_refinement_flags_posn
_atom_site_refinement_flags_adp
_atom_site_refinement_flags_occupancy
Mn1 Mn 0.5000 0.7500 0.7500 0.0179(4) Uani 1 4 d S T P
Ge1 Ge 0.5000 0.5000 0.5000 0.0209(5) Uani 1 24 d S T P
P1 P 0.35281(7) 0.64719(7) 0.85281(7) 0.0238(5) Uani 1 3 d S T P
Na1 Na 0.37207(10) 0.62793(10) 0.62793(10) 0.0287(7) Uani 1 3 d S T P
K1 K 0.5000 0.5000 0.77894(18) 0.0206(9) Uani 0.465(14) 4 d S T P
OW1 O 0.5000 0.5000 0.77894(18) 0.0206(9) Uani 0.535(14) 4 d S T P
F1 F 0.5000 0.64543(18) 0.7055(2) 0.0252(7) Uani 1 2 d S T P
O1 O 0.33483(17) 0.59354(17) 0.77755(17) 0.0282(7) Uani 1 1 d . . .
O2 O 0.40977(17) 0.59023(17) 0.90977(17) 0.0306(11) Uani 1 3 d S T P
O31 O 0.5000 0.5000 0.6098(12) 0.037(4) Uani 0.415(3) 4 d S TU P
O32 O 0.453(2) 0.402(2) 0.5000 0.031(7) Uani 0.1244(16) 2 d S TU P
O33 O 0.5000 0.3944(16) 0.5424(17) 0.027(6) Uani 0.1679(16) 2 d S TU P

loop_
_atom_site_aniso_label
_atom_site_aniso_U_11
_atom_site_aniso_U_22
_atom_site_aniso_U_33
_atom_site_aniso_U_23
_atom_site_aniso_U_13
_atom_site_aniso_U_12
Mn1 0.0153(5) 0.0188(6) 0.0197(6) -0.0006(4) 0.000 0.000
Ge1 0.0209(5) 0.0209(5) 0.0209(5) 0.000 0.000 0.000
P1 0.0238(5) 0.0238(5) 0.0238(5) -0.0020(4) 0.0020(4) -0.0020(4)
Na1 0.0287(7) 0.0287(7) 0.0287(7) 0.0008(6) -0.0008(6) -0.0008(6)
K1 0.0195(13) 0.0136(13) 0.0287(15) 0.000 0.000 0.000
OW1 0.0195(13) 0.0136(13) 0.0287(15) 0.000 0.000 0.000
F1 0.0218(15) 0.0222(15) 0.0318(17) -0.0039(12) 0.000 0.000
O1 0.0330(15) 0.0266(14) 0.0250(14) -0.0024(11) 0.0008(12) -0.0052(11)
O2 0.0306(11) 0.0306(11) 0.0306(11) 0.0046(11) -0.0046(11) 0.0046(11)
O31 0.043(9) 0.048(9) 0.019(6) 0.000 0.000 0.000
O32 0.037(11) 0.022(10) 0.034(11) 0.000 0.000 -0.022(9)
O33 0.029(9) 0.020(8) 0.032(10) 0.019(8) 0.000 0.000

loop_
_atom_type_symbol
_atom_type_description
_atom_type_scat_dispersion_real
_atom_type_scat_dispersion_imag
_atom_type_scat_source
O O 0.0106 0.0060 'International Tables Vol C Tables 4.2.6.8 and 6.1.1.4'
Na Na 0.0362 0.0249 'International Tables Vol C Tables 4.2.6.8 and 6.1.1.4'
K K 0.2009 0.2494 'International Tables Vol C Tables 4.2.6.8 and 6.1.1.4'
Mn Mn 0.3368 0.7283 'International Tables Vol C Tables 4.2.6.8 and 6.1.1.4'
Ge Ge 0.1547 1.8001 'International Tables Vol C Tables 4.2.6.8 and 6.1.1.4'
P P 0.1023 0.0942 'International Tables Vol C Tables 4.2.6.8 and 6.1.1.4'
F F 0.0171 0.0103 'International Tables Vol C Tables 4.2.6.8 and 6.1.1.4'
H H 0.0000 0.0000 'International Tables Vol C Tables 4.2.6.8 and 6.1.1.4'

loop_
_geom_angle_atom_site_label_1
_geom_angle_atom_site_label_2
_geom_angle_atom_site_label_3
_geom_angle
_geom_angle_site_symmetry_1
_geom_angle_site_symmetry_3
F1 Mn1 F1 180.0 61_666 .
F1 Mn1 O1 86.52(10) 61_666 70_565
F1 Mn1 O1 93.48(10) . 70_565
F1 Mn1 O1 93.48(10) 61_666 10_656
F1 Mn1 O1 86.52(10) . 10_656
O1 Mn1 O1 180.0 70_565 10_656
F1 Mn1 O1 93.48(10) 61_666 60_556
F1 Mn1 O1 86.52(10) . 60_556
O1 Mn1 O1 87.27(16) 70_565 60_556
O1 Mn1 O1 92.73(16) 10_656 60_556
F1 Mn1 O1 86.52(10) 61_666 24_665
F1 Mn1 O1 93.48(10) . 24_665
O1 Mn1 O1 92.73(16) 70_565 24_665
O1 Mn1 O1 87.27(16) 10_656 24_665
O1 Mn1 O1 180.0 60_556 24_665
F1 Mn1 Na1 41.83(6) 61_666 61_666
F1 Mn1 Na1 138.17(6) . 61_666
O1 Mn1 Na1 46.94(8) 70_565 61_666
O1 Mn1 Na1 133.06(8) 10_656 61_666
O1 Mn1 Na1 79.68(8) 60_556 61_666
O1 Mn1 Na1 100.32(8) 24_665 61_666
F1 Mn1 Na1 41.83(6) 61_666 16_566
F1 Mn1 Na1 138.17(6) . 16_566
O1 Mn1 Na1 100.32(8) 70_565 16_566
O1 Mn1 Na1 79.68(8) 10_656 16_566
O1 Mn1 Na1 133.06(8) 60_556 16_566
O1 Mn1 Na1 46.94(8) 24_665 16_566
Na1 Mn1 Na1 73.09(9) 61_666 16_566
F1 Mn1 Na1 138.17(6) 61_666 52_655
F1 Mn1 Na1 41.83(6) . 52_655
O1 Mn1 Na1 79.68(8) 70_565 52_655
O1 Mn1 Na1 100.32(8) 10_656 52_655
O1 Mn1 Na1 46.94(8) 60_556 52_655
O1 Mn1 Na1 133.06(8) 24_665 52_655
Na1 Mn1 Na1 106.91(9) 61_666 52_655
Na1 Mn1 Na1 180.0 16_566 52_655
F1 Mn1 Na1 138.17(6) 61_666 .
F1 Mn1 Na1 41.83(6) . .
O1 Mn1 Na1 133.06(8) 70_565 .
O1 Mn1 Na1 46.94(8) 10_656 .
O1 Mn1 Na1 100.32(8) 60_556 .
O1 Mn1 Na1 79.68(8) 24_665 .
Na1 Mn1 Na1 180.0 61_666 .
Na1 Mn1 Na1 106.91(9) 16_566 .
Na1 Mn1 Na1 73.09(9) 52_655 .
F1 Mn1 K1 150.36(11) 61_666 .
F1 Mn1 K1 29.64(11) . .
O1 Mn1 K1 73.31(8) 70_565 .
O1 Mn1 K1 106.69(8) 10_656 .
O1 Mn1 K1 106.69(8) 60_556 .
O1 Mn1 K1 73.31(8) 24_665 .
Na1 Mn1 K1 119.93(3) 61_666 .
Na1 Mn1 K1 119.93(3) 16_566 .
Na1 Mn1 K1 60.07(3) 52_655 .
Na1 Mn1 K1 60.07(3) . .
F1 Mn1 K1 106.43(11) 61_666 9
F1 Mn1 K1 73.57(11) . 9
O1 Mn1 K1 132.57(8) 70_565 9
O1 Mn1 K1 47.43(8) 10_656 9
O1 Mn1 K1 47.43(8) 60_556 9
O1 Mn1 K1 132.57(8) 24_665 9
Na1 Mn1 K1 119.93(4) 61_666 9
Na1 Mn1 K1 119.93(3) 16_566 9
Na1 Mn1 K1 60.07(3) 52_655 9
Na1 Mn1 K1 60.07(3) . 9
K1 Mn1 K1 103.21(8) . 9
O32 Ge1 O32 112.9(10) . 57_666
O32 Ge1 O32 67.1(9) . 9
O32 Ge1 O32 180.0 57_666 9
O32 Ge1 O32 112.9(10) . 53_666
O32 Ge1 O32 67.1(9) 57_666 53_666
O32 Ge1 O32 112.9(9) 9 53_666
O32 Ge1 O32 67.1(10) . 5
O32 Ge1 O32 112.9(9) 57_666 5
O32 Ge1 O32 67.1(9) 9 5
O32 Ge1 O32 180.0 53_666 5
O32 Ge1 O32 180.0 . 49_666
O32 Ge1 O32 67.1(10) 57_666 49_666
O32 Ge1 O32 112.9(9) 9 49_666
O32 Ge1 O32 67.1(9) 53_666 49_666
O32 Ge1 O32 112.9(9) 5 49_666
O32 Ge1 O32 112.9(10) . 59_655
O32 Ge1 O32 51(3) 57_666 59_655
O32 Ge1 O32 129(3) 9 59_655
O32 Ge1 O32 112.9(10) 53_666 59_655
O32 Ge1 O32 67.1(9) 5 59_655
O32 Ge1 O32 67.1(9) 49_666 59_655
O32 Ge1 O32 67.1(9) . 11_566
O32 Ge1 O32 129(3) 57_666 11_566
O32 Ge1 O32 51(3) 9 11_566
O32 Ge1 O32 67.1(9) 53_666 11_566
O32 Ge1 O32 112.9(10) 5 11_566
O32 Ge1 O32 112.9(10) 49_666 11_566
O32 Ge1 O32 180.0 59_655 11_566
O32 Ge1 O32 67.1(10) . 55_556
O32 Ge1 O32 67.1(10) 57_666 55_556
O32 Ge1 O32 112.9(9) 9 55_556
O32 Ge1 O32 51(3) 53_666 55_556
O32 Ge1 O32 129(3) 5 55_556
O32 Ge1 O32 112.9(10) 49_666 55_556
O32 Ge1 O32 112.9(9) 59_655 55_556
O32 Ge1 O32 67.1(9) 11_566 55_556
O32 Ge1 O32 112.9(10) . 7_665
O32 Ge1 O32 112.9(9) 57_666 7_665
O32 Ge1 O32 67.1(9) 9 7_665
O32 Ge1 O32 129(3) 53_666 7_665
O32 Ge1 O32 51(3) 5 7_665
O32 Ge1 O32 67.1(10) 49_666 7_665
O32 Ge1 O32 67.1(9) 59_655 7_665
O32 Ge1 O32 112.9(9) 11_566 7_665
O32 Ge1 O32 180.0 55_556 7_665
O32 Ge1 O32 129(3) . 51_565
O32 Ge1 O32 112.9(10) 57_666 51_565
O32 Ge1 O32 67.1(10) 9 51_565
O32 Ge1 O32 67.1(9) 53_666 51_565
O32 Ge1 O32 112.9(9) 5 51_565
O32 Ge1 O32 51(3) 49_666 51_565
O32 Ge1 O32 112.9(10) 59_655 51_565
O32 Ge1 O32 67.1(10) 11_566 51_565
O32 Ge1 O32 112.9(9) 55_556 51_565
O32 Ge1 O32 67.1(9) 7_665 51_565
O32 Ge1 O32 51(3) . 3_656
O32 Ge1 O32 67.1(10) 57_666 3_656
O32 Ge1 O32 112.9(10) 9 3_656
O32 Ge1 O32 112.9(9) 53_666 3_656
O32 Ge1 O32 67.1(9) 5 3_656
O32 Ge1 O32 129(3) 49_666 3_656
O32 Ge1 O32 67.1(10) 59_655 3_656
O32 Ge1 O32 112.9(10) 11_566 3_656
O32 Ge1 O32 67.1(9) 55_556 3_656
O32 Ge1 O32 112.9(9) 7_665 3_656
O32 Ge1 O32 180.0 51_565 3_656
O1 P1 O1 114.30(10) . 24_665
O1 P1 O1 114.30(10) . 30_466
O1 P1 O1 114.30(10) 24_665 30_466
O1 P1 O2 104.05(13) . .
O1 P1 O2 104.05(13) 24_665 .
O1 P1 O2 104.05(13) 30_466 .
O1 P1 K1 148.26(13) . 69_666
O1 P1 K1 58.69(12) 24_665 69_666
O1 P1 K1 95.12(11) 30_466 69_666
O2 P1 K1 54.80(5) . 69_666
O1 P1 K1 95.11(11) . 29_455
O1 P1 K1 148.26(13) 24_665 29_455
O1 P1 K1 58.69(12) 30_466 29_455
O2 P1 K1 54.80(5) . 29_455
K1 P1 K1 90.09(7) 69_666 29_455
O1 P1 K1 58.68(12) . .
O1 P1 K1 95.12(11) 24_665 .
O1 P1 K1 148.26(13) 30_466 .
O2 P1 K1 54.80(5) . .
K1 P1 K1 90.09(7) 69_666 .
K1 P1 K1 90.09(7) 29_455 .
F1 Na1 F1 118.44(4) . 54_655
F1 Na1 F1 118.44(4) . 10_656
F1 Na1 F1 118.44(4) 54_655 10_656
F1 Na1 O32 101.8(9) . 11_566
F1 Na1 O32 57.0(6) 54_655 11_566
F1 Na1 O32 90.2(8) 10_656 11_566
F1 Na1 O32 90.2(8) . 51_565
F1 Na1 O32 101.8(9) 54_655 51_565
F1 Na1 O32 57.0(6) 10_656 51_565
O32 Na1 O32 46.0(11) 11_566 51_565
F1 Na1 O32 57.0(6) . 53_666
F1 Na1 O32 90.2(8) 54_655 53_666
F1 Na1 O32 101.8(9) 10_656 53_666
O32 Na1 O32 46.0(11) 11_566 53_666
O32 Na1 O32 46.0(11) 51_565 53_666
F1 Na1 O33 111.4(6) . 9
F1 Na1 O33 72.7(6) 54_655 9
F1 Na1 O33 66.5(5) 10_656 9
O32 Na1 O33 23.7(8) 11_566 9
O32 Na1 O33 30.3(10) 51_565 9
O32 Na1 O33 55.6(8) 53_666 9
F1 Na1 O33 72.7(6) . 53_666
F1 Na1 O33 66.5(5) 54_655 53_666
F1 Na1 O33 111.4(6) 10_656 53_666
O32 Na1 O33 30.3(10) 11_566 53_666
O32 Na1 O33 55.6(8) 51_565 53_666
O32 Na1 O33 23.7(8) 53_666 53_666
O33 Na1 O33 49.5(9) 9 53_666
F1 Na1 O33 66.5(5) . 2_665
F1 Na1 O33 111.4(6) 54_655 2_665
F1 Na1 O33 72.7(6) 10_656 2_665
O32 Na1 O33 55.6(8) 11_566 2_665
O32 Na1 O33 23.7(8) 51_565 2_665
O32 Na1 O33 30.3(10) 53_666 2_665
O33 Na1 O33 49.5(9) 9 2_665
O33 Na1 O33 49.5(9) 53_666 2_665
F1 Na1 O1 65.40(10) . 10_656
F1 Na1 O1 152.76(15) 54_655 10_656
F1 Na1 O1 74.79(10) 10_656 10_656
O32 Na1 O1 150.2(6) 11_566 10_656
O32 Na1 O1 105.2(9) 51_565 10_656
O32 Na1 O1 111.2(7) 53_666 10_656
O33 Na1 O1 133.1(6) 9 10_656
O33 Na1 O1 133.9(6) 53_666 10_656
O33 Na1 O1 95.0(5) 2_665 10_656
F1 Na1 O1 152.76(15) . 7_665
F1 Na1 O1 74.79(10) 54_655 7_665
F1 Na1 O1 65.40(10) 10_656 7_665
O32 Na1 O1 105.2(9) 11_566 7_665
O32 Na1 O1 111.2(7) 51_565 7_665
O32 Na1 O1 150.2(6) 53_666 7_665
O33 Na1 O1 95.0(5) 9 7_665
O33 Na1 O1 133.1(6) 53_666 7_665
O33 Na1 O1 133.9(6) 2_665 7_665
O1 Na1 O1 91.96(11) 10_656 7_665
F1 Na1 O1 74.79(10) . .
F1 Na1 O1 65.40(10) 54_655 .
F1 Na1 O1 152.76(15) 10_656 .
O32 Na1 O1 111.2(7) 11_566 .
O32 Na1 O1 150.2(6) 51_565 .
O32 Na1 O1 105.2(9) 53_666 .
O33 Na1 O1 133.9(6) 9 .
O33 Na1 O1 95.0(5) 53_666 .
O33 Na1 O1 133.1(6) 2_665 .
O1 Na1 O1 91.96(11) 10_656 .
O1 Na1 O1 91.96(11) 7_665 .
F1 K1 F1 126.43(18) . 2_665
F1 K1 O31 63.22(9) . .
F1 K1 O31 63.22(9) 2_665 .
F1 K1 O33 64.04(10) . 53_666
F1 K1 O33 64.04(10) 2_665 53_666
O31 K1 O33 13.7(5) . 53_666
F1 K1 O33 64.04(10) . 6_566
F1 K1 O33 64.04(10) 2_665 6_566
O31 K1 O33 13.7(5) . 6_566
O33 K1 O33 27.5(10) 53_666 6_566
F1 K1 O2 83.21(10) . .
F1 K1 O2 139.76(6) 2_665 .
O31 K1 O2 135.71(10) . .
O33 K1 O2 125.3(4) 53_666 .
O33 K1 O2 144.4(3) 6_566 .
F1 K1 O2 83.21(10) . 52_655
F1 K1 O2 139.76(6) 2_665 52_655
O31 K1 O2 135.71(10) . 52_655
O33 K1 O2 144.3(3) 53_666 52_655
O33 K1 O2 125.3(4) 6_566 52_655
O2 K1 O2 59.17(12) . 52_655
F1 K1 O2 139.76(6) . 2_665
F1 K1 O2 83.21(10) 2_665 2_665
O31 K1 O2 135.71(10) . 2_665
O33 K1 O2 144.3(3) 53_666 2_665
O33 K1 O2 125.3(4) 6_566 2_665
O2 K1 O2 88.6(2) . 2_665
O2 K1 O2 59.17(12) 52_655 2_665
F1 K1 O2 139.76(6) . 51_565
F1 K1 O2 83.21(10) 2_665 51_565
O31 K1 O2 135.71(10) . 51_565
O33 K1 O2 125.3(4) 53_666 51_565
O33 K1 O2 144.3(3) 6_566 51_565
O2 K1 O2 59.17(12) . 51_565
O2 K1 O2 88.6(2) 52_655 51_565
O2 K1 O2 59.17(12) 2_665 51_565
F1 K1 O32 77.8(7) . 55_556
F1 K1 O32 48.6(7) 2_665 55_556
O31 K1 O32 14.6(7) . 55_556
O33 K1 O32 19.9(5) 53_666 55_556
O33 K1 O32 19.9(5) 6_566 55_556
O2 K1 O32 144.8(4) . 55_556
O2 K1 O32 144.8(4) 52_655 55_556
O2 K1 O32 124.6(5) 2_665 55_556
O2 K1 O32 124.6(5) 51_565 55_556
F1 K1 O32 48.6(7) . 53_666
F1 K1 O32 77.8(7) 2_665 53_666
O31 K1 O32 14.6(7) . 53_666
O33 K1 O32 19.9(5) 53_666 53_666
O33 K1 O32 19.9(5) 6_566 53_666
O2 K1 O32 124.6(5) . 53_666
O2 K1 O32 124.6(5) 52_655 53_666
O2 K1 O32 144.8(4) 2_665 53_666
O2 K1 O32 144.8(4) 51_565 53_666
O32 K1 O32 29.2(13) 55_556 53_666
F1 K1 O1 63.69(6) . .
F1 K1 O1 115.89(7) 2_665 .
O31 K1 O1 89.58(7) . .
O33 K1 O1 77.7(4) 53_666 .
O33 K1 O1 101.5(4) 6_566 .
O2 K1 O1 48.11(10) . .
O2 K1 O1 101.04(7) 52_655 .
O2 K1 O1 132.70(13) 2_665 .
O2 K1 O1 79.57(6) 51_565 .
O32 K1 O1 96.7(3) 55_556 .
O32 K1 O1 82.5(3) 53_666 .
Mn1 F1 Na1 107.97(10) . .
Mn1 F1 Na1 107.96(10) . 52_655
Na1 F1 Na1 116.26(18) . 52_655
Mn1 F1 K1 130.18(17) . .
Na1 F1 K1 97.38(9) . .
Na1 F1 K1 97.38(8) 52_655 .
P1 O1 Mn1 135.07(17) . 30_466
P1 O1 Na1 126.02(15) . .
Mn1 O1 Na1 96.34(10) 30_466 .
P1 O1 K1 96.24(14) . .
Mn1 O1 K1 102.48(10) 30_466 .
Na1 O1 K1 84.79(10) . .
P1 O2 K1 99.02(10) . 69_666
P1 O2 K1 99.02(10) . 29_455
K1 O2 K1 117.59(5) 69_666 29_455
P1 O2 K1 99.02(10) . .
K1 O2 K1 117.59(5) 69_666 .
K1 O2 K1 117.59(5) 29_455 .
O33 O31 O33 169(6) 53_666 6_566
O33 O31 O32 88.7(9) 53_666 55_556
O33 O31 O32 88.7(9) 6_566 55_556
O33 O31 O32 88.7(9) 53_666 53_666
O33 O31 O32 88.7(9) 6_566 53_666
O32 O31 O32 153(6) 55_556 53_666
O33 O31 Ge1 84(3) 53_666 .
O33 O31 Ge1 84(3) 6_566 .
O32 O31 Ge1 76(3) 55_556 .
O32 O31 Ge1 76(3) 53_666 .
O33 O31 K1 96(3) 53_666 .
O33 O31 K1 96(3) 6_566 .
O32 O31 K1 104(3) 55_556 .
O32 O31 K1 104(3) 53_666 .
Ge1 O31 K1 180.0 . .
O33 O31 Na1 46.4(7) 53_666 .
O33 O31 Na1 135.24(13) 6_566 .
O32 O31 Na1 135.0(4) 55_556 .
O32 O31 Na1 48.7(10) 53_666 .
Ge1 O31 Na1 95.7(4) . .
K1 O31 Na1 84.3(4) . .
O33 O31 Na1 135.24(13) 53_666 52_655
O33 O31 Na1 46.4(7) 6_566 52_655
O32 O31 Na1 135.0(4) 55_556 52_655
O32 O31 Na1 48.7(10) 53_666 52_655
Ge1 O31 Na1 95.7(4) . 52_655
K1 O31 Na1 84.3(4) . 52_655
Na1 O31 Na1 89.43(7) . 52_655
O33 O31 Na1 46.4(7) 53_666 51_565
O33 O31 Na1 135.24(13) 6_566 51_565
O32 O31 Na1 48.7(10) 55_556 51_565
O32 O31 Na1 135.0(4) 53_666 51_565
Ge1 O31 Na1 95.7(4) . 51_565
K1 O31 Na1 84.3(4) . 51_565
Na1 O31 Na1 89.43(7) . 51_565
Na1 O31 Na1 168.6(7) 52_655 51_565
O33 O31 Na1 135.24(13) 53_666 2_665
O33 O31 Na1 46.4(7) 6_566 2_665
O32 O31 Na1 48.7(10) 55_556 2_665
O32 O31 Na1 135.0(4) 53_666 2_665
Ge1 O31 Na1 95.7(4) . 2_665
K1 O31 Na1 84.3(4) . 2_665
Na1 O31 Na1 168.6(7) . 2_665
Na1 O31 Na1 89.43(7) 52_655 2_665
Na1 O31 Na1 89.43(7) 51_565 2_665
O31 O32 O33 42(2) 57_666 50_556
O31 O32 O33 42(2) 57_666 .
O33 O32 O33 83(4) 50_556 .
O31 O32 O33 150(4) 57_666 58_565
O33 O32 O33 128(3) 50_556 58_565
O33 O32 O33 128(3) . 58_565
O31 O32 O32 14(3) 57_666 3_656
O33 O32 O32 42.4(19) 50_556 3_656
O33 O32 O32 42.5(19) . 3_656
O33 O32 O32 136.3(16) 58_565 3_656
O31 O32 Ge1 78(3) 57_666 .
O33 O32 Ge1 78(2) 50_556 .
O33 O32 Ge1 78(2) . .
O33 O32 Ge1 71.8(17) 58_565 .
O32 O32 Ge1 64.5(14) 3_656 .
O31 O32 Na1 117.7(16) 57_666 4_566
O33 O32 Na1 79.3(13) 50_556 4_566
O33 O32 Na1 157(4) . 4_566
O33 O32 Na1 75.7(13) 58_565 4_566
O32 O32 Na1 121.7(8) 3_656 4_566
Ge1 O32 Na1 113.5(11) . 4_566
O31 O32 Na1 117.7(16) 57_666 51_565
O33 O32 Na1 157(4) 50_556 51_565
O33 O32 Na1 79.3(13) . 51_565
O33 O32 Na1 75.7(13) 58_565 51_565
O32 O32 Na1 121.7(8) 3_656 51_565
Ge1 O32 Na1 113.5(11) . 51_565
Na1 O32 Na1 112.1(13) 4_566 51_565
O31 O32 K1 62(3) 57_666 57_666
O33 O32 K1 73(3) 50_556 57_666
O33 O32 K1 73(3) . 57_666
O33 O32 K1 148(2) 58_565 57_666
O32 O32 K1 75.4(7) 3_656 57_666
Ge1 O32 K1 140(2) . 57_666
Na1 O32 K1 86.9(8) 4_566 57_666
Na1 O32 K1 86.9(8) 51_565 57_666
O31 O33 O32 49(2) 57_666 .
O31 O33 O32 49(2) 57_666 3_656
O32 O33 O32 95(4) . 3_656
O31 O33 O32 139(4) 57_666 55_556
O32 O33 O32 112(3) . 55_556
O32 O33 O32 112(3) 3_656 55_556
O31 O33 O33 6(3) 57_666 50_556
O32 O33 O33 48(2) . 50_556
O32 O33 O33 48(2) 3_656 50_556
O32 O33 O33 133.7(16) 55_556 50_556
O31 O33 Ge1 74(3) 57_666 .
O32 O33 Ge1 69(2) . .
O32 O33 Ge1 69(2) 3_656 .
O32 O33 Ge1 65.6(16) 55_556 .
O33 O33 Ge1 68.1(9) 50_556 .
O31 O33 Na1 122.2(11) 57_666 2_665
O32 O33 Na1 172(3) . 2_665
O32 O33 Na1 77.0(16) 3_656 2_665
O32 O33 Na1 74.0(11) 55_556 2_665
O33 O33 Na1 123.4(5) 50_556 2_665
Ge1 O33 Na1 109.8(8) . 2_665
O31 O33 Na1 122.2(11) 57_666 51_565
O32 O33 Na1 77.0(16) . 51_565
O32 O33 Na1 172(3) 3_656 51_565
O32 O33 Na1 74.0(11) 55_556 51_565
O33 O33 Na1 123.4(5) 50_556 51_565
Ge1 O33 Na1 109.8(8) . 51_565
Na1 O33 Na1 110.7(9) 2_665 51_565
O31 O33 K1 71(3) 57_666 57_666
O32 O33 K1 87(3) . 57_666
O32 O33 K1 87(3) 3_656 57_666
O32 O33 K1 150.0(19) 55_556 57_666
O33 O33 K1 76.3(5) 50_556 57_666
Ge1 O33 K1 144.4(14) . 57_666
Na1 O33 K1 89.5(6) 2_665 57_666
Na1 O33 K1 89.5(6) 51_565 57_666

loop_
_geom_bond_atom_site_label_1
_geom_bond_atom_site_label_2
_geom_bond_distance
_geom_bond_site_symmetry_2
Mn1 F1 1.816(3) 61_666
Mn1 F1 1.816(3) .
Mn1 O1 2.066(3) 70_565
Mn1 O1 2.066(3) 10_656
Mn1 O1 2.066(3) 60_556
Mn1 O1 2.066(3) 24_665
Mn1 Na1 3.4338(18) 61_666
Mn1 Na1 3.4338(18) 16_566
Mn1 Na1 3.4338(18) 52_655
Mn1 Na1 3.4338(18) .
Mn1 K1 4.0220(19) .
Mn1 K1 4.0220(19) 9
Ge1 O32 1.74(3) .
Ge1 O32 1.74(3) 57_666
Ge1 O32 1.74(3) 9
Ge1 O32 1.74(3) 53_666
Ge1 O32 1.74(3) 5
Ge1 O32 1.74(3) 49_666
Ge1 O32 1.74(3) 59_655
Ge1 O32 1.74(3) 11_566
Ge1 O32 1.74(3) 55_556
Ge1 O32 1.74(3) 7_665
Ge1 O32 1.74(3) 51_565
Ge1 O32 1.74(3) 3_656
P1 O1 1.505(3) .
P1 O1 1.505(3) 24_665
P1 O1 1.505(3) 30_466
P1 O2 1.577(5) .
P1 K1 3.530(2) 69_666
P1 K1 3.530(2) 29_455
P1 K1 3.530(2) .
Na1 F1 2.408(2) .
Na1 F1 2.408(2) 54_655
Na1 F1 2.408(2) 10_656
Na1 O32 2.465(19) 11_566
Na1 O32 2.465(19) 51_565
Na1 O32 2.465(19) 53_666
Na1 O33 2.486(14) 9
Na1 O33 2.486(14) 53_666
Na1 O33 2.486(14) 2_665
Na1 O1 2.524(3) 10_656
Na1 O1 2.524(3) 7_665
Na1 O1 2.524(3) .
K1 F1 2.603(4) .
K1 F1 2.603(4) 2_665
K1 O31 2.703(19) .
K1 O33 2.85(3) 53_666
K1 O33 2.85(3) 6_566
K1 O2 2.921(3) .
K1 O2 2.921(3) 52_655
K1 O2 2.921(3) 2_665
K1 O2 2.921(3) 51_565
K1 O32 2.98(4) 55_556
K1 O32 2.98(4) 53_666
K1 O1 3.034(3) .
F1 Na1 2.408(2) 52_655
O1 Mn1 2.066(3) 30_466
O2 K1 2.921(3) 69_666
O2 K1 2.921(3) 29_455
O31 O33 0.68(3) 53_666
O31 O33 0.68(3) 6_566
O31 O32 0.77(4) 55_556
O31 O32 0.77(4) 53_666
O31 Na1 2.906(3) 52_655
O31 Na1 2.906(3) 51_565
O31 Na1 2.906(3) 2_665
O32 O31 0.77(4) 57_666
O32 O33 1.02(3) 50_556
O32 O33 1.02(3) .
O32 O33 1.30(5) 58_565
O32 O32 1.50(8) 3_656
O32 Na1 2.465(19) 4_566
O32 Na1 2.465(19) 51_565
O32 K1 2.98(4) 57_666
O33 O31 0.68(3) 57_666
O33 O32 1.02(3) 3_656
O33 O32 1.30(5) 55_556
O33 O33 1.35(5) 50_556
O33 Na1 2.486(14) 2_665
O33 Na1 2.486(14) 51_565
O33 K1 2.85(3) 57_666
